data_7160434
loop_
_publ_author_name
'Wu, Jing'
'Guo, Xinman'
'Zou, Jinghan'
'Wang, Ziyu'
'Chang, Weixing'
'Liu, Lingyan'
'Li, Jing'

_publ_section_title
;
 Ni-catalyzed highly regioselective carboborylation bifunctionalization of
 allenes: access to &#x3b1;-substituted-&#x3b3;-boro-&#x3b4;-enoates.
;
_journal_issue 16
_journal_name_full 'Organic &amp; biomolecular chemistry'
_journal_page_first 3894
_journal_page_last 3898
_journal_paper_doi 10.1039/d5ob00364d
_journal_volume 23
_journal_year 2025
_chemical_absolute_configuration ad
_chemical_formula_moiety '0.5(C29 H38 N O3), 0.5(C29 H36 N O3)'
_chemical_formula_sum 'C29 H37 N O3'
_chemical_formula_weight 447.59
_space_group_crystal_system monoclinic
_space_group_IT_number 4
_space_group_name_Hall 'P 2yb'
_space_group_name_H-M_alt 'P 1 21 1'
_atom_sites_solution_hydrogens mixed
_atom_sites_solution_primary dual
_audit_creation_date 2024-11-07
_audit_creation_method
;
Olex2 1.5
(compiled 2024.02.16 svn.r378c4104 for OlexSys, GUI svn.r6928)
;
_audit_update_record
;
2024-12-24 deposited with the CCDC.	2025-03-18 downloaded from the CCDC.
;
_cell_angle_alpha 90
_cell_angle_beta 93.508(4)
_cell_angle_gamma 90
_cell_formula_units_Z 4
_cell_length_a 9.7654(4)
_cell_length_b 10.6359(5)
_cell_length_c 24.7507(9)
_cell_measurement_reflns_used 16487
_cell_measurement_temperature 100.00(10)
_cell_measurement_theta_max 74.2920
_cell_measurement_theta_min 3.5360
_cell_volume 2565.89(19)
_computing_cell_refinement 'CrysAlisPro 1.171.43.136a (Rigaku OD, 2024)'
_computing_data_collection 'CrysAlisPro system (CCD 43.136a 64-bit (release 23-08-2024))'
_computing_data_reduction 'CrysAlisPro 1.171.43.136a (Rigaku OD, 2024)'
_computing_molecular_graphics 'Olex2 1.5 (Dolomanov et al., 2009)'
_computing_publication_material 'Olex2 1.5 (Dolomanov et al., 2009)'
_computing_structure_refinement 'SHELXL 2018/3 (Sheldrick, 2015)'
_computing_structure_solution 'SHELXT 2018/2 (Sheldrick, 2018)'
_diffrn_ambient_environment N~2~
_diffrn_ambient_temperature 100.00(10)
_diffrn_detector 'Hybrid Pixel Array Detector'
_diffrn_detector_area_resol_mean 10.0000
_diffrn_detector_type 'HyPix-Arc 150'
_diffrn_measured_fraction_theta_full 0.942
_diffrn_measured_fraction_theta_max 0.935
_diffrn_measurement_details
;
List of Runs (angles in degrees, time in seconds):

  # Type    Start    End  Width  t~exp~   \w     \q     \k     \f   Frames
#--------------------------------------------------------------------------
  1  \w     60.00  85.00   0.50    0.65    --   53.75  47.00 -76.00   50
  2  \w     -1.00  24.00   0.50    0.65    --   53.75 -47.00 134.00   50
  3  \w    -87.00 -61.00   0.50    0.65    --  -54.47 -47.00 134.00   52
  4  \w    -34.00  -9.00   0.50    0.65    --  -54.47  47.00 -76.00   50
  5  \w     92.00 119.00   0.50    0.65    --   61.90  47.00 -76.00   54
  6  \w    -34.00  -8.00   0.50    0.65    --  -63.44  47.00 -76.00   52
  7  \w   -117.00 -92.00   0.50    0.65    --  -63.44 -47.00 134.00   50
  8  \w   -128.00 -93.00   0.50    0.65    --  -77.78 -47.00 134.00   70
  9  \w    106.00 146.00   0.50    3.00    --   93.51  47.00 -76.00   80
 10  \w    -59.00 -34.00   0.50    0.65    --  -54.47  77.00 -90.00   50
 11  \w   -122.00 -39.00   0.50    0.65    --  -63.44 -15.00 -30.00  166
 12  \w    -68.00 -21.00   0.50    0.65    --  -63.44  77.00  30.00   94
 13  \w    -66.00 -20.00   0.50    0.65    --  -63.44  77.00 -30.00   92
 14  \w   -123.00 -97.00   0.50    0.65    --  -77.78 -61.00-180.00   52
 15  \w    -52.00 -26.00   0.50    0.65    --  -77.78  61.00-150.00   52
 16  \w    -54.00 -27.00   0.50    0.65    --  -77.78  61.00 -90.00   54
 17  \w    -53.00 -27.00   0.50    0.65    --  -77.78  61.00 150.00   52
 18  \w    -67.00 -41.00   0.50    0.65    --  -77.78  77.00-120.00   52
 19  \w   -118.00 -88.00   0.50    0.65    --  -77.78 -61.00 -60.00   60
 20  \w    -51.00 -25.00   0.50    0.65    --  -77.78  61.00 120.00   52
 21  \w    100.00 145.00   0.50    3.00    --   93.51  61.00-180.00   90
 22  \w     44.00  88.00   0.50    3.00    --   93.51 -94.00-120.00   88
 23  \w     44.00  92.00   0.50    3.00    --   93.51 -94.00  30.00   96
 24  \w    109.00 134.00   0.50    3.00    --   93.51  61.00 120.00   50
 25  \w     44.00  83.00   0.50    3.00    --   93.51 -94.00  90.00   78
 26  \w    122.00 148.00   0.50    3.00    --   93.51 111.00-150.00   52
 27  \w    110.00 135.00   0.50    3.00    --   93.51 111.00-180.00   50
 28  \w     98.00 123.00   0.50    3.00    --   93.51 111.00 150.00   50
 29  \w     97.00 144.00   0.50    3.00    --   93.51  61.00  30.00   94
 30  \w     41.00  88.00   0.50    3.00    --   93.51-111.00 -30.00   94
 31  \w     98.00 130.00   0.50    3.00    --   93.51  45.00 -30.00   64
 32  \w     98.00 126.00   0.50    3.00    --   93.51  61.00 -30.00   56
 33  \w     47.00  84.00   0.50    3.00    --   93.51 -94.00 -90.00   74
 34  \w    102.00 127.00   0.50    3.00    --   93.51  15.00 150.00   50
 35  \w     43.00  68.00   0.50    3.00    --   93.51 -94.00 -60.00   50
 36  \w    103.00 130.00   0.50    3.00    --   93.51  61.00 150.00   54
 37  \w     59.00  90.00   0.50    3.00    --   93.51 -94.00-150.00   62
 38  \w     49.00  87.00   0.50    3.00    --   93.51-111.00  90.00   76
 39  \w     45.00  87.00   0.50    3.00    --   93.51 -94.00 150.00   84
 40  \w     52.00  77.00   0.50    3.00    --   93.51-111.00  60.00   50
 41  \w    101.00 144.00   0.50    3.00    --   93.51  61.00   0.00   86
 42  \w     44.00  70.00   0.50    3.00    --   93.51 -94.00-180.00   52
 43  \w     51.00  85.00   0.50    3.00    --   93.51  15.00 150.00   68
 44  \w     45.00  72.00   0.50    3.00    --   93.51 -94.00  60.00   54
 45  \w    120.00 147.00   0.50    3.00    --   93.51 111.00  30.00   54
 46  \w    106.00 131.00   0.50    3.00    --   93.51  45.00   0.00   50
 47  \w     55.00  81.00   0.50    0.65    --   62.22  15.00-150.00   52
 48  \w     15.00  40.00   0.50    0.65    --   14.00  64.00  76.57   50
 49  \w     30.00  56.00   0.50    0.65    --   26.00  55.00  90.59   52
 50  \w     28.00  53.00   0.50    0.65    --   26.00  61.00  57.73   50
 51  \w    -83.00 -57.00   0.50    0.65    --  -50.00 -50.00  -5.15   52
 52  \w    -80.00 -54.00   0.50    0.65    --  -50.00 -50.00 -13.74   52
 53  \w     57.00  82.00   0.50    0.65    --   53.96  45.00  30.00   50
 54  \w     65.00  92.00   0.50    0.65    --   53.96  45.00 -30.00   54
 55  \w     -3.00  22.00   0.50    0.65    --   53.96 -45.00 -60.00   50
 56  \w     63.00  91.00   0.50    0.65    --   53.96  45.00  90.00   56
 57  \w    -86.00 -60.00   0.50    0.65    --  -54.00 -49.00 -20.29   52
 58  \w    -90.00 -64.00   0.50    0.65    --  -58.00 -50.00   8.34   52
 59  \w    -88.00 -61.00   0.50    0.65    --  -58.00 -48.00 -29.44   54
 60  \w     60.00  85.00   0.50    0.65    --   58.09  44.00  84.27   50
 61  \w     61.00  86.00   0.50    0.65    --   58.09  54.00  52.12   50
 62  \w     65.00 115.00   0.50    0.65    --   62.22  45.00  90.00  100
 63  \w   -100.00 -74.00   0.50    0.65    --  -63.67 -45.00 -30.00   52
 64  \w    -32.00  -7.00   0.50    0.65    --  -63.67  45.00-150.00   50
 65  \w    -32.00  -7.00   0.50    0.65    --  -63.67  45.00  30.00   50
 66  \w    -97.00 -71.00   0.50    0.65    --  -66.00 -49.00  42.37   52
 67  \w   -104.00 -78.00   0.50    0.65    --  -74.00 -49.00 -40.26   52
 68  \w   -113.00 -87.00   0.50    0.65    --  -77.77 -61.00  60.00   52
 69  \w    -49.00 -24.00   0.50    0.65    --  -77.77 111.00-180.00   50
 70  \w   -110.00 -84.00   0.50    0.65    --  -77.77 -45.00   0.00   52
 71  \w   -114.00 -88.00   0.50    0.65    --  -77.77 -61.00   0.00   52
 72  \w    -82.00 -56.00   0.50    0.65    --  -77.77 111.00-180.00   52
 73  \w    -55.00 -29.00   0.50    0.65    --  -77.77 111.00 -90.00   52
 74  \w    -59.00 -24.00   0.50    0.65    --  -77.77 111.00 120.00   70
 75  \w    -90.00 -64.00   0.50    0.65    --  -77.77 111.00 120.00   52
 76  \w    -92.00 -62.00   0.50    0.65    --  -77.77 111.00 -90.00   60
 77  \w   -111.00 -86.00   0.50    3.00    --  -82.00 -61.00  -3.85   50
 78  \w   -117.00 -91.00   0.50    3.00    --  -82.00 -53.00 -24.20   52
 79  \w   -110.00 -85.00   0.50    3.00    --  -82.00 -54.00   5.47   50
 80  \w   -120.00 -87.00   0.50    3.00    --  -82.00 -61.00 -22.80   66
 81  \w   -112.00 -86.00   0.50    3.00    --  -82.00 -61.00  57.12   52
 82  \w   -111.00 -85.00   0.50    3.00    --  -82.00 -55.00  23.78   52
 83  \w   -136.00 -89.00   0.50    3.00    --  -82.00 -54.00  -1.62   94
 84  \w   -135.00 -86.00   0.50    3.00    --  -82.00 -61.00  70.78   98
 85  \w     40.00  65.00   0.50    3.00    --   93.50-111.00-150.00   50
 86  \w     43.00  68.00   0.50    3.00    --   93.50 -94.00-150.00   50
 87  \w     96.00 122.00   0.50    3.00    --   93.50  45.00 150.00   52
 88  \w     96.00 121.00   0.50    3.00    --   93.50  45.00   0.00   50
 89  \w    117.00 143.00   0.50    3.00    --   93.50 111.00-180.00   52
 90  \w    115.00 141.00   0.50    3.00    --   93.50 111.00 -30.00   52
 91  \w    110.00 136.00   0.50    3.00    --   93.50  61.00-120.00   52
 92  \w    110.00 138.00   0.50    3.00    --   93.50 111.00 -60.00   56
 93  \w    108.00 133.00   0.50    3.00    --   93.50  15.00  60.00   50
 94  \w     95.00 120.00   0.50    3.00    --   93.50  61.00  90.00   50
 95  \w     95.00 120.00   0.50    3.00    --   93.50  61.00   0.00   50
 96  \w     96.00 130.00   0.50    3.00    --   93.50  45.00  90.00   68
 97  \w    101.00 140.00   0.50    3.00    --   93.50 111.00-120.00   78
 98  \w     46.00  92.00   0.50    3.00    --   93.50 -94.00 120.00   92
 99  \w     63.00  89.00   0.50    3.00    --   93.50 -94.00 -60.00   52
100  \w     96.00 145.00   0.50    3.00    --   93.50  45.00  60.00   98
101  \w     44.00  87.00   0.50    3.00    --   93.50 -94.00 -90.00   86
102  \w     67.00  93.00   0.50    3.00    --   93.50-111.00 120.00   52
103  \w     95.00 147.00   0.50    3.00    --   93.50  61.00  60.00  104
104  \w     40.00  66.00   0.50    3.00    --   93.50-111.00 150.00   52
105  \w    125.00 150.00   0.50    3.00    --   93.50  30.00   0.00   50
106  \w    123.00 151.00   0.50    3.00    --   93.50  30.00  60.00   56
107  \w    108.00 133.00   0.50    3.00    --   93.50 111.00  90.00   50
108  \w     43.00  68.00   0.50    3.00    --   93.50 -94.00 -30.00   50
109  \w     43.00  68.00   0.50    3.00    --   93.50 -94.00  30.00   50
110  \w     96.00 121.00   0.50    3.00    --   93.50  45.00  30.00   50
111  \w    103.00 131.00   0.50    3.00    --   93.50  45.00 -90.00   56
112  \w    117.00 142.00   0.50    3.00    --   93.50 111.00 150.00   50
113  \w     40.00  65.00   0.50    3.00    --   93.50-111.00  60.00   50
114  \w     40.00  65.00   0.50    3.00    --   93.50-111.00 -90.00   50
115  \w     41.00  75.00   0.50    3.00    --   93.50-111.00-120.00   68
116  \w     95.00 120.00   0.50    3.00    --   93.50  61.00  30.00   50
117  \w     95.00 120.00   0.50    3.00    --   93.50  61.00 -60.00   50
118  \w     62.00  87.00   0.50    3.00    --   93.50 -94.00  60.00   50
119  \w    117.00 143.00   0.50    3.00    --   93.50  30.00-150.00   52
120  \w    114.00 139.00   0.50    3.00    --   93.50 111.00   0.00   50
;
_diffrn_measurement_device 'four-circle diffractometer'
_diffrn_measurement_device_type 'ROD, Synergy Custom DW system, HyPix-Arc 150'
_diffrn_measurement_method '\w scans'
_diffrn_orient_matrix_type 'CrysAlisPro convention (1999,Acta A55,543-557)'
_diffrn_orient_matrix_UB_11 -0.1039685000
_diffrn_orient_matrix_UB_12 -0.0735692000
_diffrn_orient_matrix_UB_13 0.0319146000
_diffrn_orient_matrix_UB_21 -0.0766552000
_diffrn_orient_matrix_UB_22 -0.0399601000
_diffrn_orient_matrix_UB_23 -0.0535213000
_diffrn_orient_matrix_UB_31 0.0912508000
_diffrn_orient_matrix_UB_32 -0.1182918000
_diffrn_orient_matrix_UB_33 -0.0019624000
_diffrn_radiation_monochromator mirror
_diffrn_radiation_probe x-ray
_diffrn_radiation_type 'Cu K\a'
_diffrn_radiation_wavelength 1.54184
_diffrn_reflns_av_R_equivalents 0.0782
_diffrn_reflns_av_unetI/netI 0.0467
_diffrn_reflns_Laue_measured_fraction_full 0.942
_diffrn_reflns_Laue_measured_fraction_max 0.935
_diffrn_reflns_limit_h_max 12
_diffrn_reflns_limit_h_min -11
_diffrn_reflns_limit_k_max 12
_diffrn_reflns_limit_k_min -13
_diffrn_reflns_limit_l_max 31
_diffrn_reflns_limit_l_min -30
_diffrn_reflns_number 43247
_diffrn_reflns_point_group_measured_fraction_full 0.858
_diffrn_reflns_point_group_measured_fraction_max 0.844
_diffrn_reflns_theta_full 67.684
_diffrn_reflns_theta_max 76.420
_diffrn_reflns_theta_min 4.536
_diffrn_source 'Rotating-anode X-ray tube'
_diffrn_source_type 'Rigaku (Cu) X-ray Source'
_exptl_absorpt_coefficient_mu 0.579
_exptl_absorpt_correction_T_max 1.00000
_exptl_absorpt_correction_T_min 0.92053
_exptl_absorpt_correction_type multi-scan
_exptl_absorpt_process_details
;
CrysAlisPro 1.171.43.136a (Rigaku Oxford Diffraction, 2024)
Empirical absorption correction using spherical harmonics,
implemented in SCALE3 ABSPACK scaling algorithm.
;
_exptl_crystal_density_diffrn 1.159
_exptl_crystal_description needle
_exptl_crystal_F_000 968
_exptl_crystal_size_max 0.11
_exptl_crystal_size_mid 0.08
_exptl_crystal_size_min 0.04
_refine_diff_density_max 0.604
_refine_diff_density_min -0.329
_refine_diff_density_rms 0.068
_refine_ls_abs_structure_details
;
 Flack x determined using 2392 quotients [(I+)-(I-)]/[(I+)+(I-)]
 (Parsons, Flack and Wagner, Acta Cryst. B69 (2013) 249-259).
;
_refine_ls_abs_structure_Flack -0.1(4)
_refine_ls_extinction_method none
_refine_ls_goodness_of_fit_ref 1.052
_refine_ls_hydrogen_treatment mixed
_refine_ls_matrix_type full
_refine_ls_number_parameters 632
_refine_ls_number_reflns 9096
_refine_ls_number_restraints 66
_refine_ls_restrained_S_all 1.049
_refine_ls_R_factor_all 0.1191
_refine_ls_R_factor_gt 0.1073
_refine_ls_shift/su_max 0.000
_refine_ls_shift/su_mean 0.000
_refine_ls_structure_factor_coef Fsqd
_refine_ls_weighting_details 'w=1/[\s^2^(Fo^2^)+(0.1034P)^2^+5.0703P] where P=(Fo^2^+2Fc^2^)/3'
_refine_ls_weighting_scheme calc
_refine_ls_wR_factor_gt 0.2661
_refine_ls_wR_factor_ref 0.2757
_reflns_Friedel_coverage 0.710
_reflns_Friedel_fraction_full 0.764
_reflns_Friedel_fraction_max 0.743
_reflns_number_gt 7900
_reflns_number_total 9096
_reflns_threshold_expression 'I > 2\s(I)'
_twin_special_details
;
Component 2 rotated by -179.9739\% 
around [-0.00 0.00 1.00] (reciprocal) or [0.15 0.01 0.99] (direct)
;
_cod_data_source_file d5ob00364d2.cif
_cod_data_source_block 37-cr-20241105d_twin1_hklf4
_cod_depositor_comments 'Adding full bibliography for 7160434.cif.'
_cod_database_code 7160434
_shelx_shelxl_version_number 2018/3
_chemical_oxdiff_formula C28H38BNO3
_shelx_space_group_comment
;
The symmetry employed for this shelxl refinement is uniquely defined
by the following loop, which should always be used as a source of
symmetry information in preference to the above space-group names.
They are only intended as comments.
;
_shelx_estimated_absorpt_t_max 0.977
_shelx_estimated_absorpt_t_min 0.939
_olex2_refinement_description
;
1. Fixed Uiso
 At 1.2 times of:
  All C(H) groups, All C(H,H) groups
 At 1.5 times of:
  All C(H,H,H) groups
2. Restrained distances
 N007-H007 = N006-H006
 0.9 with sigma of 0.01
 C01S-C01R \\sim C3-C01R
 with sigma of 0.01
 C01U-C01S \\sim C3-C10
 with sigma of 0.01
 C10-C01L \\sim C01U-C01L
 with sigma of 0.01
3. Uiso/Uaniso restraints and constraints
C01S \\sim C01U \\sim C3 \\sim C10: within 2A with sigma of 0.01 and sigma for
terminal atoms of 0.02 within 2A
Uanis(C01S) \\sim Ueq, Uanis(C01U) \\sim Ueq, Uanis(C3) \\sim Ueq, Uanis(C10)
\\sim Ueq: with sigma of 0.01 and sigma for terminal atoms of 0.02
4. Others
 Sof(C3)=Sof(H3A)=Sof(H3B)=Sof(C10)=Sof(H10A)=Sof(H10B)=1-FVAR(1)
 Sof(C01S)=Sof(H01O)=Sof(H01P)=Sof(C01U)=Sof(H01Q)=Sof(H01R)=FVAR(1)
5.a Ternary CH refined with riding coordinates:
 C00G(H00M), C00K(H00K)
5.b Secondary CH2 refined with riding coordinates:
 C00F(H00J,H00L), C00Q(H00U,H00W), C00T(H00Y,H), C00U(H00Z,HA), C00W(H00H,
 H00I), C013(H01A,H01B), C015(H01S,H01U), C01S(H01O,H01P), C01U(H01Q,H01R),
 C3(H3A,H3B), C10(H10A,H10B)
5.c Aromatic/amide H refined with riding coordinates:
 C00B(H00B), C00H(H00O), C00L(H00P), C00N(H00N), C00P(H00T), C00S(H00X),
 C00V(H00V), C00X(H00), C011(H011), C012(H012), C014(H014), C016(H016),
 C019(H019), C01F(H1), C01G(H01G), C01I(H2), C01J(H3), C01M(H01M), C01N(H01N),
 C01O(H4), C01Q(H5), C01T(H01T)
5.d Idealised Me refined as rotating group:
 C00E(H00A,H00C,H00D), C00O(H00Q,H00R,H00S), C00R(H00E,H00F,H00G), C017(H01V,
 H01W,H01X), C018(H01Y,HB,HC), C01A(H01C,H01D,H01E), C01C(H01Z,HD,HE), C01E(H01,
 HF,HG), C01H(H01F,H01H,H01I), C01K(H01J,H01K,H01L)
;
_olex2_submission_special_instructions 'No special instructions were received'
_oxdiff_exptl_absorpt_empirical_details
;
Empirical correction (ABSPACK) includes:
- Absorption correction using spherical harmonics
- Frame scaling
;
_oxdiff_exptl_absorpt_empirical_full_max 1.841
_oxdiff_exptl_absorpt_empirical_full_min 0.611
_oxdiff_twin_integration_method simultaneous
_oxdiff_twin_items 2

loop_
_space_group_symop_operation_xyz
'x, y, z'
'-x, y+1/2, -z'

loop_
_atom_site_label
_atom_site_type_symbol
_atom_site_fract_x
_atom_site_fract_y
_atom_site_fract_z
_atom_site_U_iso_or_equiv
_atom_site_adp_type
_atom_site_occupancy
_atom_site_site_symmetry_order
_atom_site_calc_flag
_atom_site_refinement_flags_posn
_atom_site_refinement_flags_adp
_atom_site_refinement_flags_occupancy
_atom_site_disorder_assembly
_atom_site_disorder_group
O001 O 0.2867(6) 0.1669(6) 0.3005(2) 0.0496(14) Uani 1 1 d . . . . .
O002 O 0.3767(5) 0.5258(5) 0.1176(2) 0.0471(14) Uani 1 1 d . . . . .
O003 O 0.8562(6) 0.7211(6) 0.2293(2) 0.0484(14) Uani 1 1 d . . . . .
O004 O 0.3632(7) 0.2893(6) 0.2311(2) 0.0526(15) Uani 1 1 d . . . . .
O005 O 0.7894(6) 0.8298(7) 0.3014(2) 0.0534(16) Uani 1 1 d . . . . .
N006 N 0.5830(7) 0.4414(6) 0.1066(3) 0.0438(16) Uani 1 1 d D . . . .
N007 N 0.0862(5) 0.5653(6) 0.1069(2) 0.0332(13) Uani 1 1 d D . . . .
C008 C 0.0483(7) 0.6719(7) 0.0775(3) 0.0351(16) Uani 1 1 d . . . . .
O009 O -0.1250(5) 0.4809(6) 0.1202(2) 0.0496(14) Uani 1 1 d . . . . .
C00A C 0.4509(11) 0.1785(10) 0.2360(4) 0.059(2) Uani 1 1 d . . . . .
C00B C 0.6339(10) 0.1367(10) 0.0411(4) 0.057(2) Uani 1 1 d . . . . .
H00B H 0.709026 0.082996 0.034923 0.068 Uiso 1 1 calc R U . . .
C00C C -0.2133(7) 0.5142(8) 0.4562(3) 0.0448(17) Uani 1 1 d . . . . .
C00D C 0.5003(8) 0.5288(8) 0.1268(3) 0.0394(17) Uani 1 1 d . . . . .
C00E C 0.5129(10) 0.8182(9) 0.1070(3) 0.051(2) Uani 1 1 d . . . . .
H00A H 0.492745 0.760805 0.076594 0.077 Uiso 1 1 calc R U . . .
H00C H 0.606936 0.849779 0.105743 0.077 Uiso 1 1 calc R U . . .
H00D H 0.448549 0.888908 0.104637 0.077 Uiso 1 1 calc R U . . .
C00F C 0.0910(8) 0.4403(8) 0.2227(3) 0.0456(19) Uani 1 1 d . . . . .
H00J H 0.164414 0.504297 0.221690 0.055 Uiso 1 1 calc R U . . .
H00L H 0.005567 0.484104 0.231261 0.055 Uiso 1 1 calc R U . . .
C00G C 0.0701(11) 0.3811(8) 0.1673(4) 0.058(3) Uani 1 1 d . . . . .
H00M H 0.165446 0.373766 0.155020 0.070 Uiso 1 1 calc R U . . .
C00H C -0.0003(9) 0.9000(8) 0.0247(3) 0.0461(19) Uani 1 1 d . . . . .
H00O H -0.017277 0.978252 0.006983 0.055 Uiso 1 1 calc R U . . .
C00I C 0.1283(8) 0.3495(8) 0.2669(3) 0.0425(18) Uani 1 1 d . . . . .
C00J C 0.4314(9) 0.1306(9) 0.2941(3) 0.050(2) Uani 1 1 d . . . . .
C00K C 0.5743(7) 0.6240(8) 0.1630(3) 0.0373(16) Uani 1 1 d . . . . .
H00K H 0.667747 0.637711 0.149594 0.045 Uiso 1 1 calc R U . . .
C00L C -0.1073(9) 0.8282(8) 0.0376(3) 0.0455(19) Uani 1 1 d . . . . .
H00P H -0.198242 0.856369 0.028827 0.055 Uiso 1 1 calc R U . . .
C00M C 0.0023(7) 0.4797(8) 0.1280(3) 0.0401(17) Uani 1 1 d . . . . .
C00N C 0.4186(9) 0.2900(9) 0.0618(3) 0.048(2) Uani 1 1 d . . . . .
H00N H 0.342875 0.342139 0.069113 0.058 Uiso 1 1 calc R U . . .
C00O C 0.0271(8) 0.1962(8) 0.1057(3) 0.0421(17) Uani 1 1 d . . . . .
H00Q H 0.000408 0.256448 0.076966 0.063 Uiso 1 1 calc R U . . .
H00R H -0.033699 0.122920 0.102747 0.063 Uiso 1 1 calc R U . . .
H00S H 0.122033 0.169398 0.101975 0.063 Uiso 1 1 calc R U . . .
C00P C 0.0530(8) 0.3261(9) 0.3093(3) 0.049(2) Uani 1 1 d . . . . .
H00T H 0.090490 0.265703 0.334344 0.059 Uiso 1 1 calc R U . . .
C00Q C -0.0825(10) 0.3816(10) 0.3230(4) 0.060(2) Uani 1 1 d . . . . .
H00U H -0.155804 0.318393 0.315826 0.072 Uiso 1 1 calc R U . . .
H00W H -0.103562 0.454898 0.299217 0.072 Uiso 1 1 calc R U . . .
C00R C 0.9440(9) 1.0095(8) 0.3041(4) 0.053(2) Uani 1 1 d . . . . .
H00E H 0.870854 1.054600 0.283335 0.080 Uiso 1 1 calc R U . . .
H00F H 1.033378 1.037336 0.292659 0.080 Uiso 1 1 calc R U . . .
H00G H 0.937909 1.026997 0.342770 0.080 Uiso 1 1 calc R U . . .
C00S C 0.1552(9) 0.7472(8) 0.0636(4) 0.048(2) Uani 1 1 d . . . . .
H00X H 0.247026 0.721429 0.072320 0.057 Uiso 1 1 calc R U . . .
C00T C 0.0156(14) 0.2570(9) 0.1594(4) 0.075(3) Uani 1 1 d . . . . .
H00Y H -0.082827 0.259702 0.166810 0.090 Uiso 1 1 calc R U . . .
H H 0.061631 0.201642 0.187102 0.090 Uiso 1 1 calc R U . . .
C00U C -0.0816(9) 0.4235(9) 0.3824(4) 0.055(2) Uani 1 1 d . . . . .
H00Z H -0.055215 0.351002 0.405891 0.066 Uiso 1 1 calc R U . . .
HA H -0.011041 0.489479 0.388849 0.066 Uiso 1 1 calc R U . . .
C00V C 0.2703(9) 0.4827(9) 0.5671(4) 0.054(2) Uani 1 1 d . . . . .
H00V H 0.255782 0.453633 0.602640 0.065 Uiso 1 1 calc R U . . .
C00W C 0.5909(9) 0.5643(9) 0.2201(3) 0.0454(18) Uani 1 1 d . . . . .
H00H H 0.504470 0.520455 0.227345 0.054 Uiso 1 1 calc R U . . .
H00I H 0.664261 0.500150 0.220036 0.054 Uiso 1 1 calc R U . . .
C00X C -0.0857(7) 0.7099(7) 0.0645(3) 0.0417(18) Uani 1 1 d . . . . .
H00 H -0.161033 0.658812 0.073282 0.050 Uiso 1 1 calc R U . . .
C00Y C 0.6255(9) 0.6568(10) 0.2667(3) 0.050(2) Uani 1 1 d . . . . .
C00Z C 0.5518(8) 0.3268(7) 0.0782(3) 0.0358(16) Uani 1 1 d . . . . .
C010 C 0.7574(9) 0.7338(12) 0.2652(4) 0.063(3) Uani 1 1 d . . . . .
C011 C 0.5029(10) 0.0981(9) 0.0241(3) 0.051(2) Uani 1 1 d . . . . .
H011 H 0.486124 0.020569 0.005761 0.062 Uiso 1 1 calc R U . . .
C012 C 0.6591(9) 0.2481(10) 0.0664(4) 0.054(2) Uani 1 1 d . . . . .
H012 H 0.750985 0.272513 0.075997 0.065 Uiso 1 1 calc R U . . .
C013 C 0.4982(7) 0.7479(9) 0.1603(4) 0.048(2) Uani 1 1 d . . . . .
H01A H 0.533286 0.801752 0.190723 0.057 Uiso 1 1 calc R U . . .
H01B H 0.399678 0.731986 0.164925 0.057 Uiso 1 1 calc R U . . .
C014 C 0.3978(10) 0.1795(10) 0.0354(3) 0.054(2) Uani 1 1 d . . . . .
H014 H 0.306479 0.156712 0.024067 0.065 Uiso 1 1 calc R U . . .
C015 C -0.2146(10) 0.4725(12) 0.3982(4) 0.070(3) Uani 1 1 d . . . . .
H01S H -0.285055 0.406328 0.392018 0.084 Uiso 1 1 calc R U . . .
H01U H -0.241336 0.544638 0.374550 0.084 Uiso 1 1 calc R U . . .
C016 C 0.5394(11) 0.6678(11) 0.3077(4) 0.067(3) Uani 1 1 d . . . . .
H016 H 0.570419 0.724664 0.335415 0.080 Uiso 1 1 calc R U . . .
C017 C 0.4045(12) 0.0916(9) 0.1922(4) 0.068(3) Uani 1 1 d . . . . .
H01V H 0.311442 0.062384 0.198120 0.102 Uiso 1 1 calc R U . . .
H01W H 0.466705 0.019316 0.191892 0.102 Uiso 1 1 calc R U . . .
H01X H 0.404519 0.135362 0.157313 0.102 Uiso 1 1 calc R U . . .
C018 C 0.4461(12) -0.0091(10) 0.3018(4) 0.065(3) Uani 1 1 d . . . . .
H01Y H 0.424598 -0.031518 0.338700 0.098 Uiso 1 1 calc R U . . .
HB H 0.540443 -0.034202 0.295693 0.098 Uiso 1 1 calc R U . . .
HC H 0.382669 -0.052603 0.275834 0.098 Uiso 1 1 calc R U . . .
C019 C -0.2193(11) 0.4369(14) 0.4990(4) 0.085(4) Uani 1 1 d . . . . .
H019 H -0.220428 0.349194 0.491637 0.102 Uiso 1 1 calc R U . . .
C01A C 0.8848(13) 0.9307(13) 0.1940(4) 0.080(4) Uani 1 1 d . . . . .
H01C H 0.883191 0.897454 0.157062 0.121 Uiso 1 1 calc R U . . .
H01D H 0.940787 1.007136 0.196462 0.121 Uiso 1 1 calc R U . . .
H01E H 0.791020 0.950437 0.203260 0.121 Uiso 1 1 calc R U . . .
C01B C 0.9283(9) 0.8690(9) 0.2942(4) 0.051(2) Uani 1 1 d . . . . .
C01C C 0.5981(12) 0.2206(10) 0.2280(6) 0.081(4) Uani 1 1 d . . . . .
H01Z H 0.607616 0.240630 0.189797 0.121 Uiso 1 1 calc R U . . .
HD H 0.661800 0.152810 0.239075 0.121 Uiso 1 1 calc R U . . .
HE H 0.619294 0.295403 0.250125 0.121 Uiso 1 1 calc R U . . .
C01D C 0.9479(9) 0.8296(9) 0.2346(3) 0.051(2) Uani 1 1 d . . . . .
C01E C 0.5174(10) 0.2004(9) 0.3372(4) 0.056(2) Uani 1 1 d . . . . .
H01 H 0.517110 0.290407 0.328662 0.085 Uiso 1 1 calc R U . . .
HF H 0.611711 0.168679 0.338461 0.085 Uiso 1 1 calc R U . . .
HG H 0.479033 0.187519 0.372475 0.085 Uiso 1 1 calc R U . . .
C01F C 0.1297(10) 0.8634(9) 0.0363(4) 0.056(2) Uani 1 1 d . . . . .
H1 H 0.203880 0.914428 0.026307 0.067 Uiso 1 1 calc R U . . .
C01G C 0.3930(10) 0.4680(12) 0.5472(4) 0.072(3) Uani 1 1 d . . . . .
H01G H 0.463617 0.425426 0.568018 0.086 Uiso 1 1 calc R U . . .
C01H C 1.0221(11) 0.7942(13) 0.3339(4) 0.074(3) Uani 1 1 d . . . . .
H01F H 0.997926 0.811887 0.371016 0.111 Uiso 1 1 calc R U . . .
H01H H 1.117745 0.818437 0.329793 0.111 Uiso 1 1 calc R U . . .
H01I H 1.011020 0.704108 0.326510 0.111 Uiso 1 1 calc R U . . .
C01I C -0.2088(10) 0.6405(12) 0.4677(4) 0.074(3) Uani 1 1 d . . . . .
H2 H -0.203735 0.698812 0.438812 0.089 Uiso 1 1 calc R U . . .
C01J C -0.2238(13) 0.471(2) 0.5506(5) 0.101(5) Uani 1 1 d . . . . .
H3 H -0.229010 0.410060 0.578615 0.121 Uiso 1 1 calc R U . . .
C01K C 1.0903(10) 0.7933(13) 0.2228(4) 0.071(3) Uani 1 1 d . . . . .
H01J H 1.125921 0.732648 0.249992 0.107 Uiso 1 1 calc R U . . .
H01K H 1.148752 0.868253 0.224007 0.107 Uiso 1 1 calc R U . . .
H01L H 1.089851 0.755171 0.186790 0.107 Uiso 1 1 calc R U . . .
C01L C 0.4105(12) 0.6093(14) 0.3167(4) 0.082(4) Uani 1 1 d D . . . .
C01M C 0.1633(9) 0.5398(10) 0.5369(4) 0.063(2) Uani 1 1 d . . . . .
H01M H 0.076134 0.549431 0.551418 0.076 Uiso 1 1 calc R U . . .
C01N C 0.1849(10) 0.5820(12) 0.4858(4) 0.074(3) Uani 1 1 d . . . . .
H01N H 0.110552 0.616007 0.463969 0.089 Uiso 1 1 calc R U . . .
C01O C -0.2203(11) 0.603(2) 0.5620(5) 0.103(6) Uani 1 1 d . . . . .
H4 H -0.224185 0.631445 0.598244 0.124 Uiso 1 1 calc R U . . .
C01P C 0.2637(11) 0.2669(8) 0.2662(4) 0.058(3) Uani 1 1 d . . . . .
C01Q C -0.2115(13) 0.6866(17) 0.5213(7) 0.114(6) Uani 1 1 d . . . . .
H5 H -0.207274 0.774345 0.528531 0.137 Uiso 1 1 calc R U . . .
C01R C 0.3142(13) 0.5757(16) 0.4656(4) 0.116(6) Uani 1 1 d D . . . .
C01S C 0.2948(19) 0.546(2) 0.4007(7) 0.052(4) Uani 0.407(14) 1 d D U P A 1
H01O H 0.293265 0.454375 0.393119 0.062 Uiso 0.407(14) 1 calc R U P A 1
H01P H 0.211278 0.585647 0.383692 0.062 Uiso 0.407(14) 1 calc R U P A 1
C01T C 0.4177(12) 0.5126(18) 0.4983(5) 0.116(6) Uani 1 1 d . . . . .
H01T H 0.506194 0.501941 0.484976 0.139 Uiso 1 1 calc R U . . .
C01U C 0.4278(18) 0.609(2) 0.3828(6) 0.046(4) Uani 0.407(14) 1 d D U P A 1
H01Q H 0.509864 0.560458 0.395768 0.055 Uiso 0.407(14) 1 calc R U P A 1
H01R H 0.436275 0.695904 0.397096 0.055 Uiso 0.407(14) 1 calc R U P A 1
H006 H 0.673(2) 0.462(5) 0.112(2) 0.004(13) Uiso 1 1 d D . . . .
H007 H 0.177(3) 0.547(11) 0.108(4) 0.07(3) Uiso 1 1 d D . . . .
C3 C 0.3612(15) 0.6521(13) 0.4127(5) 0.055(3) Uani 0.593(14) 1 d D U P A 2
H3A H 0.290264 0.712807 0.399185 0.065 Uiso 0.593(14) 1 calc R U P A 2
H3B H 0.449289 0.696632 0.420267 0.065 Uiso 0.593(14) 1 calc R U P A 2
C10 C 0.3760(16) 0.5414(13) 0.3727(5) 0.053(3) Uani 0.593(14) 1 d D U P A 2
H10A H 0.289684 0.492668 0.368230 0.064 Uiso 0.593(14) 1 calc R U P A 2
H10B H 0.451258 0.484406 0.385508 0.064 Uiso 0.593(14) 1 calc R U P A 2

loop_
_atom_site_aniso_label
_atom_site_aniso_U_11
_atom_site_aniso_U_22
_atom_site_aniso_U_33
_atom_site_aniso_U_23
_atom_site_aniso_U_13
_atom_site_aniso_U_12
O001 0.060(4) 0.040(3) 0.047(3) 0.009(3) -0.007(3) 0.014(3)
O002 0.035(3) 0.032(3) 0.072(4) -0.016(3) -0.006(2) 0.002(2)
O003 0.043(3) 0.056(4) 0.045(3) -0.019(3) -0.001(2) 0.007(3)
O004 0.064(4) 0.042(3) 0.052(3) 0.006(3) 0.005(3) 0.015(3)
O005 0.044(3) 0.074(4) 0.042(3) -0.017(3) -0.002(2) 0.021(3)
N006 0.045(4) 0.037(4) 0.047(4) 0.002(3) -0.017(3) 0.003(3)
N007 0.021(3) 0.038(3) 0.040(3) -0.001(3) -0.002(2) 0.008(2)
C008 0.034(4) 0.039(4) 0.032(3) 0.000(3) 0.001(3) 0.004(3)
O009 0.033(3) 0.050(4) 0.065(4) -0.009(3) -0.003(2) -0.002(2)
C00A 0.064(6) 0.045(5) 0.068(6) 0.009(5) -0.005(5) -0.001(4)
C00B 0.054(5) 0.049(6) 0.066(6) -0.013(4) -0.007(4) 0.000(4)
C00C 0.033(3) 0.048(4) 0.052(4) -0.002(3) -0.002(3) 0.012(3)
C00D 0.040(4) 0.033(4) 0.043(4) 0.002(3) -0.015(3) 0.001(3)
C00E 0.066(5) 0.048(5) 0.037(4) 0.006(4) -0.013(4) -0.002(4)
C00F 0.041(4) 0.038(4) 0.055(5) -0.013(4) -0.015(3) 0.007(3)
C00G 0.089(7) 0.026(4) 0.055(5) -0.003(3) -0.034(5) 0.013(4)
C00H 0.071(6) 0.036(4) 0.031(4) -0.001(3) -0.004(3) 0.006(4)
C00I 0.047(4) 0.036(4) 0.044(4) -0.010(3) -0.002(3) -0.008(3)
C00J 0.053(5) 0.061(6) 0.034(4) -0.011(4) -0.005(3) 0.013(4)
C00K 0.028(3) 0.046(4) 0.037(4) -0.003(3) -0.002(3) 0.007(3)
C00L 0.053(5) 0.036(4) 0.047(4) 0.007(3) -0.002(4) 0.008(4)
C00M 0.031(3) 0.045(4) 0.044(4) -0.012(4) -0.002(3) 0.003(3)
C00N 0.045(4) 0.060(6) 0.039(4) -0.006(4) 0.004(3) 0.007(4)
C00O 0.043(4) 0.041(4) 0.041(4) -0.003(3) -0.002(3) 0.001(3)
C00P 0.045(4) 0.057(5) 0.044(4) -0.017(4) -0.011(3) 0.011(4)
C00Q 0.061(6) 0.058(6) 0.060(5) -0.013(4) -0.011(4) 0.011(5)
C00R 0.048(4) 0.043(5) 0.068(6) -0.025(4) -0.006(4) 0.003(4)
C00S 0.044(4) 0.041(5) 0.057(5) 0.006(4) -0.009(3) -0.008(4)
C00T 0.150(10) 0.036(5) 0.036(4) 0.001(3) -0.025(5) 0.027(6)
C00U 0.059(5) 0.047(5) 0.058(5) -0.013(4) 0.001(4) 0.017(4)
C00V 0.064(5) 0.045(5) 0.054(5) -0.009(4) 0.003(4) -0.007(4)
C00W 0.051(5) 0.046(5) 0.038(4) 0.000(3) 0.002(3) 0.004(4)
C00X 0.030(3) 0.033(4) 0.060(5) 0.009(3) -0.011(3) 0.010(3)
C00Y 0.052(5) 0.067(6) 0.031(4) 0.002(4) -0.012(3) 0.005(4)
C00Z 0.042(4) 0.030(4) 0.034(4) 0.006(3) -0.013(3) 0.003(3)
C010 0.050(5) 0.095(8) 0.046(5) -0.018(5) 0.006(4) 0.029(5)
C011 0.068(6) 0.041(5) 0.045(4) -0.006(4) 0.000(4) 0.007(4)
C012 0.033(4) 0.055(6) 0.075(6) 0.003(5) 0.002(4) 0.005(4)
C013 0.024(3) 0.061(5) 0.057(5) 0.005(4) 0.001(3) 0.009(3)
C014 0.054(5) 0.064(6) 0.043(4) -0.001(4) -0.012(4) -0.008(4)
C015 0.052(5) 0.098(8) 0.059(5) -0.018(5) -0.009(4) 0.030(5)
C016 0.081(7) 0.074(7) 0.047(5) 0.009(5) 0.010(4) 0.039(6)
C017 0.108(8) 0.043(5) 0.053(5) 0.012(4) 0.006(5) 0.030(5)
C018 0.101(8) 0.051(6) 0.043(5) -0.001(4) 0.000(5) -0.002(5)
C019 0.065(6) 0.125(11) 0.065(7) 0.024(7) 0.000(5) 0.031(7)
C01A 0.097(8) 0.099(9) 0.042(5) 0.020(5) -0.023(5) -0.024(7)
C01B 0.045(4) 0.043(5) 0.062(5) -0.026(4) -0.013(4) 0.008(4)
C01C 0.080(7) 0.044(6) 0.118(10) 0.030(6) 0.012(7) 0.026(5)
C01D 0.061(5) 0.056(5) 0.036(4) -0.016(4) 0.006(3) -0.020(4)
C01E 0.073(6) 0.039(5) 0.055(5) -0.003(4) -0.016(4) 0.015(4)
C01F 0.066(6) 0.039(5) 0.061(5) -0.004(4) 0.003(4) -0.017(4)
C01G 0.052(5) 0.117(9) 0.045(5) 0.013(5) -0.004(4) 0.002(5)
C01H 0.055(6) 0.092(9) 0.070(7) -0.005(6) -0.023(5) 0.022(6)
C01I 0.062(6) 0.092(8) 0.070(6) -0.005(6) 0.005(5) -0.006(5)
C01J 0.072(8) 0.169(17) 0.061(7) 0.020(9) -0.003(5) 0.024(9)
C01K 0.056(5) 0.104(9) 0.056(5) -0.039(6) 0.016(4) -0.012(5)
C01L 0.075(7) 0.114(11) 0.060(6) 0.027(6) 0.029(5) 0.015(7)
C01M 0.041(4) 0.067(6) 0.081(7) -0.018(5) 0.005(4) -0.001(4)
C01N 0.055(5) 0.103(9) 0.062(6) -0.017(6) -0.015(4) 0.019(5)
C01O 0.049(6) 0.211(19) 0.048(6) -0.022(9) -0.007(4) 0.018(9)
C01P 0.091(7) 0.033(4) 0.048(5) -0.005(4) -0.029(5) 0.006(4)
C01Q 0.068(8) 0.151(15) 0.122(13) -0.078(12) 0.004(7) -0.022(8)
C01R 0.097(9) 0.204(17) 0.048(6) 0.028(8) 0.012(5) 0.088(11)
C01S 0.049(7) 0.056(7) 0.051(6) 0.001(6) 0.013(6) 0.000(6)
C01T 0.070(7) 0.216(18) 0.063(6) 0.049(9) 0.019(5) 0.055(9)
C01U 0.043(6) 0.049(7) 0.047(6) 0.003(6) 0.010(5) -0.003(6)
C3 0.054(6) 0.053(6) 0.057(6) 0.000(5) 0.008(5) 0.000(5)
C10 0.055(6) 0.048(6) 0.057(6) -0.003(5) 0.012(5) -0.010(5)

loop_
_atom_type_symbol
_atom_type_description
_atom_type_scat_dispersion_real
_atom_type_scat_dispersion_imag
_atom_type_scat_source
C C 0.0181 0.0091 'International Tables Vol C Tables 4.2.6.8 and 6.1.1.4'
H H 0.0000 0.0000 'International Tables Vol C Tables 4.2.6.8 and 6.1.1.4'
N N 0.0311 0.0180 'International Tables Vol C Tables 4.2.6.8 and 6.1.1.4'
O O 0.0492 0.0322 'International Tables Vol C Tables 4.2.6.8 and 6.1.1.4'

loop_
_geom_angle_atom_site_label_1
_geom_angle_atom_site_label_2
_geom_angle_atom_site_label_3
_geom_angle
_geom_angle_site_symmetry_1
_geom_angle_site_symmetry_3
_geom_angle_publ_flag
C01P O001 C00J 104.9(7) . . ?
C010 O003 C01D 108.5(7) . . ?
C01P O004 C00A 104.1(7) . . ?
C010 O005 C01B 108.1(6) . . ?
C00D N006 C00Z 131.0(7) . . ?
C00D N006 H006 112(4) . . ?
C00Z N006 H006 117(4) . . ?
C008 N007 H007 115(7) . . ?
C00M N007 C008 127.3(6) . . ?
C00M N007 H007 117(7) . . ?
N007 C008 C00X 125.3(7) . . ?
C00S C008 N007 115.2(6) . . ?
C00S C008 C00X 119.5(7) . . ?
O004 C00A C00J 103.7(8) . . ?
O004 C00A C017 107.0(8) . . ?
O004 C00A C01C 107.7(8) . . ?
C017 C00A C00J 115.4(8) . . ?
C017 C00A C01C 109.7(10) . . ?
C01C C00A C00J 112.7(9) . . ?
C011 C00B H00B 118.7 . . ?
C012 C00B H00B 118.7 . . ?
C012 C00B C011 122.6(9) . . ?
C019 C00C C015 125.0(10) . . ?
C019 C00C C01I 115.9(10) . . ?
C01I C00C C015 119.1(9) . . ?
O002 C00D N006 121.5(7) . . ?
O002 C00D C00K 124.3(7) . . ?
N006 C00D C00K 114.1(6) . . ?
H00A C00E H00C 109.5 . . ?
H00A C00E H00D 109.5 . . ?
H00C C00E H00D 109.5 . . ?
C013 C00E H00A 109.5 . . ?
C013 C00E H00C 109.5 . . ?
C013 C00E H00D 109.5 . . ?
H00J C00F H00L 107.6 . . ?
C00G C00F H00J 108.7 . . ?
C00G C00F H00L 108.7 . . ?
C00I C00F H00J 108.7 . . ?
C00I C00F H00L 108.7 . . ?
C00I C00F C00G 114.3(7) . . ?
C00F C00G H00M 103.4 . . ?
C00F C00G C00M 108.5(7) . . ?
C00M C00G H00M 103.4 . . ?
C00T C00G C00F 122.4(9) . . ?
C00T C00G H00M 103.4 . . ?
C00T C00G C00M 113.4(7) . . ?
C00L C00H H00O 119.3 . . ?
C01F C00H H00O 119.3 . . ?
C01F C00H C00L 121.4(8) . . ?
C00F C00I C01P 121.2(7) . . ?
C00P C00I C00F 125.1(8) . . ?
C00P C00I C01P 113.8(8) . . ?
O001 C00J C00A 100.7(7) . . ?
O001 C00J C018 109.1(9) . . ?
O001 C00J C01E 106.8(7) . . ?
C018 C00J C00A 115.1(7) . . ?
C018 C00J C01E 110.7(8) . . ?
C01E C00J C00A 113.5(8) . . ?
C00D C00K H00K 108.4 . . ?
C00D C00K C00W 106.6(7) . . ?
C00D C00K C013 110.1(6) . . ?
C00W C00K H00K 108.4 . . ?
C013 C00K H00K 108.4 . . ?
C013 C00K C00W 114.8(7) . . ?
C00H C00L H00P 119.5 . . ?
C00H C00L C00X 120.9(8) . . ?
C00X C00L H00P 119.5 . . ?
N007 C00M C00G 116.9(7) . . ?
O009 C00M N007 123.9(8) . . ?
O009 C00M C00G 119.1(8) . . ?
C00Z C00N H00N 120.2 . . ?
C014 C00N H00N 120.2 . . ?
C014 C00N C00Z 119.6(8) . . ?
H00Q C00O H00R 109.5 . . ?
H00Q C00O H00S 109.5 . . ?
H00R C00O H00S 109.5 . . ?
C00T C00O H00Q 109.5 . . ?
C00T C00O H00R 109.5 . . ?
C00T C00O H00S 109.5 . . ?
C00I C00P H00T 115.3 . . ?
C00I C00P C00Q 129.4(9) . . ?
C00Q C00P H00T 115.3 . . ?
C00P C00Q H00U 109.2 . . ?
C00P C00Q H00W 109.2 . . ?
C00P C00Q C00U 112.0(7) . . ?
H00U C00Q H00W 107.9 . . ?
C00U C00Q H00U 109.2 . . ?
C00U C00Q H00W 109.2 . . ?
H00E C00R H00F 109.5 . . ?
H00E C00R H00G 109.5 . . ?
H00F C00R H00G 109.5 . . ?
C01B C00R H00E 109.5 . . ?
C01B C00R H00F 109.5 . . ?
C01B C00R H00G 109.5 . . ?
C008 C00S H00X 119.7 . . ?
C008 C00S C01F 120.7(8) . . ?
C01F C00S H00X 119.7 . . ?
C00G C00T C00O 118.3(10) . . ?
C00G C00T H00Y 107.7 . . ?
C00G C00T H 107.7 . . ?
C00O C00T H00Y 107.7 . . ?
C00O C00T H 107.7 . . ?
H00Y C00T H 107.1 . . ?
C00Q C00U H00Z 108.8 . . ?
C00Q C00U HA 108.8 . . ?
H00Z C00U HA 107.7 . . ?
C015 C00U C00Q 113.8(8) . . ?
C015 C00U H00Z 108.8 . . ?
C015 C00U HA 108.8 . . ?
C01G C00V H00V 119.5 . . ?
C01G C00V C01M 121.1(9) . . ?
C01M C00V H00V 119.5 . . ?
C00K C00W H00H 108.4 . . ?
C00K C00W H00I 108.4 . . ?
H00H C00W H00I 107.5 . . ?
C00Y C00W C00K 115.4(7) . . ?
C00Y C00W H00H 108.4 . . ?
C00Y C00W H00I 108.4 . . ?
C008 C00X C00L 118.2(7) . . ?
C008 C00X H00 120.9 . . ?
C00L C00X H00 120.9 . . ?
C010 C00Y C00W 118.2(7) . . ?
C016 C00Y C00W 119.8(9) . . ?
C016 C00Y C010 122.0(9) . . ?
C00N C00Z N006 123.3(7) . . ?
C012 C00Z N006 118.5(7) . . ?
C012 C00Z C00N 118.2(8) . . ?
O003 C010 O005 110.9(9) . . ?
O003 C010 C00Y 126.5(8) . . ?
O005 C010 C00Y 122.6(7) . . ?
C00B C011 H011 122.1 . . ?
C014 C011 C00B 115.8(9) . . ?
C014 C011 H011 122.1 . . ?
C00B C012 C00Z 120.4(8) . . ?
C00B C012 H012 119.8 . . ?
C00Z C012 H012 119.8 . . ?
C00E C013 H01A 109.0 . . ?
C00E C013 H01B 109.0 . . ?
C00K C013 C00E 113.0(7) . . ?
C00K C013 H01A 109.0 . . ?
C00K C013 H01B 109.0 . . ?
H01A C013 H01B 107.8 . . ?
C00N C014 C011 123.4(9) . . ?
C00N C014 H014 118.3 . . ?
C011 C014 H014 118.3 . . ?
C00C C015 H01S 108.8 . . ?
C00C C015 H01U 108.8 . . ?
C00U C015 C00C 113.7(7) . . ?
C00U C015 H01S 108.8 . . ?
C00U C015 H01U 108.8 . . ?
H01S C015 H01U 107.7 . . ?
C00Y C016 H016 114.1 . . ?
C00Y C016 C01L 131.8(11) . . ?
C01L C016 H016 114.1 . . ?
C00A C017 H01V 109.5 . . ?
C00A C017 H01W 109.5 . . ?
C00A C017 H01X 109.5 . . ?
H01V C017 H01W 109.5 . . ?
H01V C017 H01X 109.5 . . ?
H01W C017 H01X 109.5 . . ?
C00J C018 H01Y 109.5 . . ?
C00J C018 HB 109.5 . . ?
C00J C018 HC 109.5 . . ?
H01Y C018 HB 109.5 . . ?
H01Y C018 HC 109.5 . . ?
HB C018 HC 109.5 . . ?
C00C C019 H019 116.7 . . ?
C01J C019 C00C 126.6(15) . . ?
C01J C019 H019 116.7 . . ?
H01C C01A H01D 109.5 . . ?
H01C C01A H01E 109.5 . . ?
H01D C01A H01E 109.5 . . ?
C01D C01A H01C 109.5 . . ?
C01D C01A H01D 109.5 . . ?
C01D C01A H01E 109.5 . . ?
O005 C01B C00R 110.5(7) . . ?
O005 C01B C01D 102.2(6) . . ?
O005 C01B C01H 107.5(9) . . ?
C00R C01B C01D 113.7(9) . . ?
C00R C01B C01H 110.9(8) . . ?
C01H C01B C01D 111.5(8) . . ?
C00A C01C H01Z 109.5 . . ?
C00A C01C HD 109.5 . . ?
C00A C01C HE 109.5 . . ?
H01Z C01C HD 109.5 . . ?
H01Z C01C HE 109.5 . . ?
HD C01C HE 109.5 . . ?
O003 C01D C01A 105.6(7) . . ?
O003 C01D C01B 100.9(6) . . ?
O003 C01D C01K 110.6(8) . . ?
C01B C01D C01A 110.8(8) . . ?
C01K C01D C01A 112.7(9) . . ?
C01K C01D C01B 115.2(8) . . ?
C00J C01E H01 109.5 . . ?
C00J C01E HF 109.5 . . ?
C00J C01E HG 109.5 . . ?
H01 C01E HF 109.5 . . ?
H01 C01E HG 109.5 . . ?
HF C01E HG 109.5 . . ?
C00H C01F C00S 119.3(8) . . ?
C00H C01F H1 120.3 . . ?
C00S C01F H1 120.3 . . ?
C00V C01G H01G 119.7 . . ?
C00V C01G C01T 120.7(10) . . ?
C01T C01G H01G 119.7 . . ?
C01B C01H H01F 109.5 . . ?
C01B C01H H01H 109.5 . . ?
C01B C01H H01I 109.5 . . ?
H01F C01H H01H 109.5 . . ?
H01F C01H H01I 109.5 . . ?
H01H C01H H01I 109.5 . . ?
C00C C01I H2 119.0 . . ?
C00C C01I C01Q 122.1(13) . . ?
C01Q C01I H2 119.0 . . ?
C019 C01J H3 121.6 . . ?
C019 C01J C01O 116.9(14) . . ?
C01O C01J H3 121.6 . . ?
C01D C01K H01J 109.5 . . ?
C01D C01K H01K 109.5 . . ?
C01D C01K H01L 109.5 . . ?
H01J C01K H01K 109.5 . . ?
H01J C01K H01L 109.5 . . ?
H01K C01K H01L 109.5 . . ?
C016 C01L C01U 96.8(10) . . ?
C016 C01L C10 123.9(11) . . ?
C00V C01M H01M 120.4 . . ?
C01N C01M C00V 119.2(8) . . ?
C01N C01M H01M 120.4 . . ?
C01M C01N H01N 119.6 . . ?
C01M C01N C01R 120.8(9) . . ?
C01R C01N H01N 119.6 . . ?
C01J C01O H4 119.9 . . ?
C01Q C01O C01J 120.1(12) . . ?
C01Q C01O H4 119.9 . . ?
O001 C01P C00I 121.8(9) . . ?
O004 C01P O001 115.7(8) . . ?
O004 C01P C00I 122.5(7) . . ?
C01I C01Q H5 120.8 . . ?
C01O C01Q C01I 118.4(15) . . ?
C01O C01Q H5 120.8 . . ?
C01N C01R C01S 108.1(11) . . ?
C01N C01R C01T 116.6(11) . . ?
C01N C01R C3 124.9(10) . . ?
C01T C01R C01S 120.0(13) . . ?
C01T C01R C3 117.8(11) . . ?
C01R C01S H01O 112.1 . . ?
C01R C01S H01P 112.1 . . ?
H01O C01S H01P 109.7 . . ?
C01U C01S C01R 98.4(11) . . ?
C01U C01S H01O 112.1 . . ?
C01U C01S H01P 112.1 . . ?
C01G C01T C01R 121.4(10) . . ?
C01G C01T H01T 119.3 . . ?
C01R C01T H01T 119.3 . . ?
C01L C01U H01Q 110.9 . . ?
C01L C01U H01R 110.9 . . ?
C01S C01U C01L 104.4(11) . . ?
C01S C01U H01Q 110.9 . . ?
C01S C01U H01R 110.9 . . ?
H01Q C01U H01R 108.9 . . ?
C01R C3 H3A 111.7 . . ?
C01R C3 H3B 111.7 . . ?
H3A C3 H3B 109.5 . . ?
C10 C3 C01R 100.1(10) . . ?
C10 C3 H3A 111.7 . . ?
C10 C3 H3B 111.7 . . ?
C01L C10 H10A 111.0 . . ?
C01L C10 H10B 111.0 . . ?
C3 C10 C01L 103.9(10) . . ?
C3 C10 H10A 111.0 . . ?
C3 C10 H10B 111.0 . . ?
H10A C10 H10B 109.0 . . ?

loop_
_geom_bond_atom_site_label_1
_geom_bond_atom_site_label_2
_geom_bond_distance
_geom_bond_site_symmetry_2
_geom_bond_publ_flag
O001 C00J 1.483(10) . ?
O001 C01P 1.370(10) . ?
O002 C00D 1.215(9) . ?
O003 C010 1.359(10) . ?
O003 C01D 1.461(10) . ?
O004 C00A 1.457(12) . ?
O004 C01P 1.363(12) . ?
O005 C010 1.382(12) . ?
O005 C01B 1.440(11) . ?
N006 C00D 1.348(11) . ?
N006 C00Z 1.430(10) . ?
N006 H006 0.905(14) . ?
N007 C008 1.386(9) . ?
N007 C00M 1.351(10) . ?
N007 H007 0.903(14) . ?
C008 C00S 1.377(11) . ?
C008 C00X 1.388(10) . ?
O009 C00M 1.246(9) . ?
C00A C00J 1.549(13) . ?
C00A C017 1.476(15) . ?
C00A C01C 1.531(15) . ?
C00B H00B 0.9500 . ?
C00B C011 1.385(13) . ?
C00B C012 1.355(14) . ?
C00C C015 1.502(12) . ?
C00C C019 1.346(14) . ?
C00C C01I 1.373(15) . ?
C00D C00K 1.506(10) . ?
C00E H00A 0.9800 . ?
C00E H00C 0.9800 . ?
C00E H00D 0.9800 . ?
C00E C013 1.531(12) . ?
C00F H00J 0.9900 . ?
C00F H00L 0.9900 . ?
C00F C00G 1.512(11) . ?
C00F C00I 1.488(12) . ?
C00G H00M 1.0000 . ?
C00G C00M 1.552(11) . ?
C00G C00T 1.432(14) . ?
C00H H00O 0.9500 . ?
C00H C00L 1.350(12) . ?
C00H C01F 1.341(13) . ?
C00I C00P 1.341(12) . ?
C00I C01P 1.588(13) . ?
C00J C018 1.504(14) . ?
C00J C01E 1.511(12) . ?
C00K H00K 1.0000 . ?
C00K C00W 1.550(11) . ?
C00K C013 1.512(11) . ?
C00L H00P 0.9500 . ?
C00L C00X 1.433(11) . ?
C00N H00N 0.9500 . ?
C00N C00Z 1.395(11) . ?
C00N C014 1.354(13) . ?
C00O H00Q 0.9800 . ?
C00O H00R 0.9800 . ?
C00O H00S 0.9800 . ?
C00O C00T 1.489(12) . ?
C00P H00T 0.9500 . ?
C00P C00Q 1.506(12) . ?
C00Q H00U 0.9900 . ?
C00Q H00W 0.9900 . ?
C00Q C00U 1.537(12) . ?
C00R H00E 0.9800 . ?
C00R H00F 0.9800 . ?
C00R H00G 0.9800 . ?
C00R C01B 1.520(12) . ?
C00S H00X 0.9500 . ?
C00S C01F 1.423(13) . ?
C00T H00Y 0.9900 . ?
C00T H 0.9900 . ?
C00U H00Z 0.9900 . ?
C00U HA 0.9900 . ?
C00U C015 1.474(12) . ?
C00V H00V 0.9500 . ?
C00V C01G 1.333(13) . ?
C00V C01M 1.387(13) . ?
C00W H00H 0.9900 . ?
C00W H00I 0.9900 . ?
C00W C00Y 1.537(12) . ?
C00X H00 0.9500 . ?
C00Y C010 1.529(15) . ?
C00Y C016 1.362(12) . ?
C00Z C012 1.387(11) . ?
C011 H011 0.9500 . ?
C011 C014 1.384(13) . ?
C012 H012 0.9500 . ?
C013 H01A 0.9900 . ?
C013 H01B 0.9900 . ?
C014 H014 0.9500 . ?
C015 H01S 0.9900 . ?
C015 H01U 0.9900 . ?
C016 H016 0.9500 . ?
C016 C01L 1.434(17) . ?
C017 H01V 0.9800 . ?
C017 H01W 0.9800 . ?
C017 H01X 0.9800 . ?
C018 H01Y 0.9800 . ?
C018 HB 0.9800 . ?
C018 HC 0.9800 . ?
C019 H019 0.9500 . ?
C019 C01J 1.330(18) . ?
C01A H01C 0.9800 . ?
C01A H01D 0.9800 . ?
C01A H01E 0.9800 . ?
C01A C01D 1.571(15) . ?
C01B C01D 1.556(11) . ?
C01B C01H 1.527(13) . ?
C01C H01Z 0.9800 . ?
C01C HD 0.9800 . ?
C01C HE 0.9800 . ?
C01D C01K 1.489(14) . ?
C01E H01 0.9800 . ?
C01E HF 0.9800 . ?
C01E HG 0.9800 . ?
C01F H1 0.9500 . ?
C01G H01G 0.9500 . ?
C01G C01T 1.337(14) . ?
C01H H01F 0.9800 . ?
C01H H01H 0.9800 . ?
C01H H01I 0.9800 . ?
C01I H2 0.9500 . ?
C01I C01Q 1.417(17) . ?
C01J H3 0.9500 . ?
C01J C01O 1.43(2) . ?
C01K H01J 0.9800 . ?
C01K H01K 0.9800 . ?
C01K H01L 0.9800 . ?
C01L C01U 1.636(16) . ?
C01L C10 1.617(15) . ?
C01M H01M 0.9500 . ?
C01M C01N 1.371(15) . ?
C01N H01N 0.9500 . ?
C01N C01R 1.387(15) . ?
C01O H4 0.9500 . ?
C01O C01Q 1.35(2) . ?
C01Q H5 0.9500 . ?
C01R C01S 1.638(17) . ?
C01R C01T 1.423(15) . ?
C01R C3 1.631(16) . ?
C01S H01O 0.9900 . ?
C01S H01P 0.9900 . ?
C01S C01U 1.551(17) . ?
C01T H01T 0.9500 . ?
C01U H01Q 0.9900 . ?
C01U H01R 0.9900 . ?
C3 H3A 0.9900 . ?
C3 H3B 0.9900 . ?
C3 C10 1.550(16) . ?
C10 H10A 0.9900 . ?
C10 H10B 0.9900 . ?

loop_
_geom_torsion_atom_site_label_1
_geom_torsion_atom_site_label_2
_geom_torsion_atom_site_label_3
_geom_torsion_atom_site_label_4
_geom_torsion
_geom_torsion_site_symmetry_1
_geom_torsion_site_symmetry_2
_geom_torsion_site_symmetry_3
_geom_torsion_site_symmetry_4
_geom_torsion_publ_flag
O002 C00D C00K C00W 93.3(9) . . . . ?
O002 C00D C00K C013 -31.8(11) . . . . ?
O004 C00A C00J O001 32.6(9) . . . . ?
O004 C00A C00J C018 149.7(9) . . . . ?
O004 C00A C00J C01E -81.2(9) . . . . ?
O005 C01B C01D O003 -29.8(9) . . . . ?
O005 C01B C01D C01A 81.6(9) . . . . ?
O005 C01B C01D C01K -148.9(9) . . . . ?
N006 C00D C00K C00W -83.9(8) . . . . ?
N006 C00D C00K C013 150.9(7) . . . . ?
N006 C00Z C012 C00B 177.8(9) . . . . ?
N007 C008 C00S C01F -176.1(8) . . . . ?
N007 C008 C00X C00L 174.9(7) . . . . ?
C008 N007 C00M O009 5.3(12) . . . . ?
C008 N007 C00M C00G -170.0(7) . . . . ?
C008 C00S C01F C00H 0.9(14) . . . . ?
C00A O004 C01P O001 10.9(10) . . . . ?
C00A O004 C01P C00I -168.1(7) . . . . ?
C00B C011 C014 C00N -0.5(14) . . . . ?
C00C C019 C01J C01O -0.8(19) . . . . ?
C00C C01I C01Q C01O -0.7(18) . . . . ?
C00D N006 C00Z C00N 5.9(13) . . . . ?
C00D N006 C00Z C012 -174.0(8) . . . . ?
C00D C00K C00W C00Y -163.1(7) . . . . ?
C00D C00K C013 C00E -73.1(9) . . . . ?
C00F C00G C00M N007 81.5(10) . . . . ?
C00F C00G C00M O009 -94.1(9) . . . . ?
C00F C00G C00T C00O -166.8(9) . . . . ?
C00F C00I C00P C00Q 0.2(15) . . . . ?
C00F C00I C01P O001 -167.4(7) . . . . ?
C00F C00I C01P O004 11.6(12) . . . . ?
C00G C00F C00I C00P -117.6(10) . . . . ?
C00G C00F C00I C01P 60.3(11) . . . . ?
C00H C00L C00X C008 0.8(12) . . . . ?
C00I C00F C00G C00M 168.0(7) . . . . ?
C00I C00F C00G C00T 33.0(13) . . . . ?
C00I C00P C00Q C00U -132.7(10) . . . . ?
C00J O001 C01P O004 10.9(9) . . . . ?
C00J O001 C01P C00I -170.1(7) . . . . ?
C00K C00W C00Y C010 -59.7(10) . . . . ?
C00K C00W C00Y C016 120.4(9) . . . . ?
C00L C00H C01F C00S -1.1(13) . . . . ?
C00M N007 C008 C00S 176.2(7) . . . . ?
C00M N007 C008 C00X 0.2(12) . . . . ?
C00M C00G C00T C00O 60.1(13) . . . . ?
C00N C00Z C012 C00B -2.2(13) . . . . ?
C00P C00I C01P O001 10.8(11) . . . . ?
C00P C00I C01P O004 -170.3(8) . . . . ?
C00P C00Q C00U C015 -177.1(10) . . . . ?
C00Q C00U C015 C00C -179.6(9) . . . . ?
C00R C01B C01D O003 -148.9(7) . . . . ?
C00R C01B C01D C01A -37.4(10) . . . . ?
C00R C01B C01D C01K 92.0(11) . . . . ?
C00S C008 C00X C00L -0.9(12) . . . . ?
C00T C00G C00M N007 -139.1(9) . . . . ?
C00T C00G C00M O009 45.4(13) . . . . ?
C00V C01G C01T C01R -1(3) . . . . ?
C00V C01M C01N C01R -4.2(17) . . . . ?
C00W C00K C013 C00E 166.6(7) . . . . ?
C00W C00Y C010 O003 -6.8(14) . . . . ?
C00W C00Y C010 O005 172.0(8) . . . . ?
C00W C00Y C016 C01L -2.2(17) . . . . ?
C00X C008 C00S C01F 0.1(13) . . . . ?
C00Y C016 C01L C01U 149.2(13) . . . . ?
C00Y C016 C01L C10 130.2(13) . . . . ?
C00Z N006 C00D O002 -8.1(13) . . . . ?
C00Z N006 C00D C00K 169.3(7) . . . . ?
C00Z C00N C014 C011 1.0(14) . . . . ?
C010 O003 C01D C01A -89.9(9) . . . . ?
C010 O003 C01D C01B 25.5(9) . . . . ?
C010 O003 C01D C01K 147.8(8) . . . . ?
C010 O005 C01B C00R 146.1(8) . . . . ?
C010 O005 C01B C01D 24.8(9) . . . . ?
C010 O005 C01B C01H -92.7(9) . . . . ?
C010 C00Y C016 C01L 177.9(11) . . . . ?
C011 C00B C012 C00Z 2.7(16) . . . . ?
C012 C00B C011 C014 -1.3(15) . . . . ?
C013 C00K C00W C00Y -40.9(10) . . . . ?
C014 C00N C00Z N006 -179.5(7) . . . . ?
C014 C00N C00Z C012 0.4(12) . . . . ?
C015 C00C C019 C01J -177.2(11) . . . . ?
C015 C00C C01I C01Q 178.0(9) . . . . ?
C016 C00Y C010 O003 173.1(10) . . . . ?
C016 C00Y C010 O005 -8.1(15) . . . . ?
C016 C01L C01U C01S -179.3(15) . . . . ?
C016 C01L C10 C3 72.1(16) . . . . ?
C017 C00A C00J O001 -84.2(9) . . . . ?
C017 C00A C00J C018 33.0(13) . . . . ?
C017 C00A C00J C01E 162.0(8) . . . . ?
C019 C00C C015 C00U -77.9(14) . . . . ?
C019 C00C C01I C01Q -0.5(15) . . . . ?
C019 C01J C01O C01Q -0.6(19) . . . . ?
C01B O005 C010 O003 -9.7(11) . . . . ?
C01B O005 C010 C00Y 171.3(8) . . . . ?
C01C C00A C00J O001 148.8(8) . . . . ?
C01C C00A C00J C018 -94.0(11) . . . . ?
C01C C00A C00J C01E 35.0(11) . . . . ?
C01D O003 C010 O005 -11.3(10) . . . . ?
C01D O003 C010 C00Y 167.6(9) . . . . ?
C01F C00H C00L C00X 0.2(13) . . . . ?
C01G C00V C01M C01N -0.3(15) . . . . ?
C01H C01B C01D O003 84.8(9) . . . . ?
C01H C01B C01D C01A -163.7(9) . . . . ?
C01H C01B C01D C01K -34.3(13) . . . . ?
C01I C00C C015 C00U 103.7(11) . . . . ?
C01I C00C C019 C01J 1.3(16) . . . . ?
C01J C01O C01Q C01I 1.3(19) . . . . ?
C01M C00V C01G C01T 2.7(19) . . . . ?
C01M C01N C01R C01S 144.8(13) . . . . ?
C01M C01N C01R C01T 6(2) . . . . ?
C01M C01N C01R C3 -164.3(12) . . . . ?
C01N C01R C01S C01U 152.3(16) . . . . ?
C01N C01R C01T C01G -4(3) . . . . ?
C01N C01R C3 C10 -110.9(16) . . . . ?
C01P O001 C00J C00A -26.1(8) . . . . ?
C01P O001 C00J C018 -147.6(7) . . . . ?
C01P O001 C00J C01E 92.7(8) . . . . ?
C01P O004 C00A C00J -26.9(9) . . . . ?
C01P O004 C00A C017 95.5(9) . . . . ?
C01P O004 C00A C01C -146.6(9) . . . . ?
C01P C00I C00P C00Q -177.9(8) . . . . ?
C01R C01S C01U C01L -170.2(14) . . . . ?
C01R C3 C10 C01L 175.4(10) . . . . ?
C01S C01R C01T C01G -137.3(17) . . . . ?
C01T C01R C01S C01U -71(2) . . . . ?
C01T C01R C3 C10 78.8(17) . . . . ?
C3 C01R C01T C01G 167.4(15) . . . . ?

loop_
_twin_individual_id
_twin_individual_mass_fraction_refined
_oxdiff_twin_reflns_isolated
_oxdiff_twin_reflns_overlapped
_twin_individual_twin_lattice_type
_twin_individual_twin_matrix_11
_twin_individual_twin_matrix_12
_twin_individual_twin_matrix_13
_twin_individual_twin_matrix_21
_twin_individual_twin_matrix_22
_twin_individual_twin_matrix_23
_twin_individual_twin_matrix_31
_twin_individual_twin_matrix_32
_twin_individual_twin_matrix_33
1 0.6985 20660 42679 ref 1.0000 0.0000 0.0000 0.0000 1.0000 0.0000 0.0000 0.0000 1.0000
2 0.3015 20773 42679 nmt -1.0002 -0.0002 -0.0001 -0.0002 -0.9996 -0.0005 0.3062 0.0146 1.0007
